data_4133447
loop_
_publ_author_name
'Liu, Guofeng'
'Sheng, Jianhui'
'Teo, Wei Liang'
'Yang, Guangbao'
'Wu, Hongwei'
'Li, Yongxin'
'Zhao, Yanli'

_publ_section_title
;
 Control on Dimensions and Supramolecular Chirality of Self-Assemblies
 through Light and Metal Ions.
;
_journal_issue 47
_journal_name_full 'Journal of the American Chemical Society'
_journal_page_first 16275
_journal_page_last 16283
_journal_paper_doi 10.1021/jacs.8b10024
_journal_volume 140
_journal_year 2018
_chemical_absolute_configuration ad
_chemical_formula_sum 'C39 H53 N3 O3'
_chemical_formula_weight 611.84
_space_group_crystal_system triclinic
_space_group_IT_number 1
_space_group_name_Hall 'P 1'
_space_group_name_H-M_alt 'P 1'
_atom_sites_solution_hydrogens geom
_atom_sites_solution_primary dual
_cell_angle_alpha 92.4545(11)
_cell_angle_beta 91.3114(11)
_cell_angle_gamma 107.0944(10)
_cell_formula_units_Z 1
_cell_length_a 6.32350(10)
_cell_length_b 8.7307(2)
_cell_length_c 16.0117(3)
_cell_measurement_reflns_used 6556
_cell_measurement_temperature 103.(2)
_cell_measurement_theta_max 66.5915
_cell_measurement_theta_min 2.7641
_cell_volume 843.57(3)
_computing_cell_refinement 'SAINT V8.38A (Bruker AXS Inc., 2017)'
_computing_data_collection 'APEX3 (Bruker AXS Inc., 2017)'
_computing_data_reduction 'SAINT V8.38A (Bruker AXS Inc., 2017)'
_computing_molecular_graphics 'XP (Bruker AXS Inc., 2017)'
_computing_publication_material 'APEX3 (Bruker AXS Inc., 2017)'
_computing_structure_refinement 'SHELXL-2016/6 (Sheldrick, 2016)'
_computing_structure_solution 'XT, VERSION 2014/5'
_diffrn_ambient_temperature 103.(2)
_diffrn_detector_area_resol_mean 8.3333
_diffrn_measured_fraction_theta_full 0.988
_diffrn_measured_fraction_theta_max 0.988
_diffrn_measurement_device_type 'CCD area detector'
_diffrn_measurement_method 'phi and omega scans'
_diffrn_radiation_monochromator 'Multilayer Mirror'
_diffrn_radiation_type CuK\a
_diffrn_radiation_wavelength 1.54178
_diffrn_reflns_av_R_equivalents 0.0546
_diffrn_reflns_av_unetI/netI 0.0777
_diffrn_reflns_limit_h_max 7
_diffrn_reflns_limit_h_min -7
_diffrn_reflns_limit_k_max 10
_diffrn_reflns_limit_k_min -10
_diffrn_reflns_limit_l_max 19
_diffrn_reflns_limit_l_min -19
_diffrn_reflns_number 10380
_diffrn_reflns_theta_full 66.49
_diffrn_reflns_theta_max 66.49
_diffrn_reflns_theta_min 2.76
_diffrn_source 'Incoatec Microfocus Source'
_diffrn_source_type 'Bruker Kappa Duo APEX2'
_exptl_absorpt_coefficient_mu 0.589
_exptl_absorpt_correction_T_max 0.93
_exptl_absorpt_correction_T_min 0.65
_exptl_absorpt_correction_type multi-scan
_exptl_absorpt_process_details
;
SADABS-2016/2 - Bruker AXS area detector scaling and absorption correction
;
_exptl_crystal_colour orange
_exptl_crystal_density_diffrn 1.204
_exptl_crystal_density_method 'not measured'
_exptl_crystal_description plate
_exptl_crystal_F_000 332
_exptl_crystal_size_max 0.340
_exptl_crystal_size_mid 0.300
_exptl_crystal_size_min 0.120
_refine_diff_density_max 0.227
_refine_diff_density_min -0.234
_refine_ls_abs_structure_details
;

Flack x determined using 2222 quotients [(I+)-(I-)]/[(I+)+(I-)]
(Parsons, Flack and Wagner, Acta Cryst. B69 (2013) 249-259).
;
_refine_ls_abs_structure_Flack 0.01(16)
_refine_ls_extinction_method none
_refine_ls_goodness_of_fit_ref 1.067
_refine_ls_hydrogen_treatment constr
_refine_ls_matrix_type full
_refine_ls_number_parameters 487
_refine_ls_number_reflns 5433
_refine_ls_number_restraints 426
_refine_ls_restrained_S_all 1.032
_refine_ls_R_factor_all 0.0482
_refine_ls_R_factor_gt 0.0469
_refine_ls_shift/su_max 0.001
_refine_ls_shift/su_mean 0.000
_refine_ls_structure_factor_coef Fsqd
_refine_ls_weighting_details 'w=1/[\s^2^(Fo^2^)+(0.0575P)^2^+0.1022P] where P=(Fo^2^+2Fc^2^)/3'
_refine_ls_weighting_scheme calc
_refine_ls_wR_factor_gt 0.1188
_refine_ls_wR_factor_ref 0.1216
_reflns_number_gt 5227
_reflns_number_total 5433
_reflns_threshold_expression 'I > 2\s(I)'
_cod_data_source_file ja8b10024_si_002.cif
_cod_data_source_block zhao102s
_cod_depositor_comments
;
The following automatic conversions were performed:

data item '_exptl_absorpt_correction_type' value 'Multi-Scan' was
changed to 'multi-scan' in accordance with the
/home/saulius/struct/COD-crude-data/automatic-downloads/DataCite-retrospective/ACS/depositions/lib/dictionaries/cif_core.dic
dictionary named 'cif_core.dic' version 2.4.2 last updated on
2011-04-26.

Automatic conversion script
Id: cif_fix_values 6909 2019-04-08 15:41:33Z antanas 
;
_cod_database_code 4133447

loop_
_space_group_symop_operation_xyz
'x, y, z'

loop_
_atom_site_type_symbol
_atom_site_label
_atom_site_fract_x
_atom_site_fract_y
_atom_site_fract_z
_atom_site_U_iso_or_equiv
_atom_site_adp_type
_atom_site_calc_flag
_atom_site_refinement_flags_adp
_atom_site_refinement_flags_occupancy
_atom_site_refinement_flags_posn
_atom_site_occupancy
_atom_site_disorder_assembly
_atom_site_disorder_group
C C1 1.0234(5) -0.6057(4) 0.14751(19) 0.0244(7) Uani d . . . 1.0 . .
H H1 1.102726 -0.522681 0.186644 0.029 Uiso calc U . R 1.0 . .
C C2 1.1099(6) -0.7268(4) 0.1220(2) 0.0274(7) Uani d . . . 1.0 . .
H H2 1.250458 -0.724925 0.145023 0.033 Uiso calc U . R 1.0 . .
C C3 0.8087(6) -0.8480(4) 0.0368(2) 0.0302(8) Uani d . . . 1.0 . .
H H3 0.733028 -0.93226 -0.002312 0.036 Uiso calc U . R 1.0 . .
C C4 0.7049(6) -0.7343(4) 0.0594(2) 0.0278(7) Uani d . . . 1.0 . .
H H4 0.56078 -0.742381 0.037621 0.033 Uiso calc U . R 1.0 . .
C C5 0.8164(5) -0.6081(4) 0.1144(2) 0.0222(6) Uani d . . . 1.0 . .
C C6 0.7317(5) -0.2405(4) 0.18474(18) 0.0210(6) Uani d . . . 1.0 . .
C C7 0.5226(5) -0.2442(4) 0.1524(2) 0.0224(6) Uani d . . . 1.0 . .
H H7 0.441054 -0.331266 0.11591 0.027 Uiso calc U . R 1.0 . .
C C8 0.4357(5) -0.1214(4) 0.1735(2) 0.0230(7) Uani d . . . 1.0 . .
H H8 0.293547 -0.123592 0.151895 0.028 Uiso calc U . R 1.0 . .
C C9 0.5565(5) 0.0061(4) 0.22661(18) 0.0208(6) Uani d . . . 1.0 . .
C C10 0.7685(5) 0.0154(4) 0.25656(19) 0.0221(6) Uani d . . . 1.0 . .
H H10 0.852301 0.104656 0.291213 0.027 Uiso calc U . R 1.0 . .
C C11 0.8535(5) -0.1083(4) 0.23460(19) 0.0212(6) Uani d . . . 1.0 . .
H H11 0.998688 -0.103194 0.253961 0.025 Uiso calc U . R 1.0 . .
C C12 0.4785(5) 0.2045(4) 0.3182(2) 0.0209(6) Uani d . . . 1.0 . .
C C13 0.3538(5) 0.4024(4) 0.3901(2) 0.0231(7) Uani d . . . 1.0 . .
H H13 0.406353 0.358058 0.440394 0.028 Uiso calc U . R 1.0 . .
C C14 0.5118(5) 0.5656(4) 0.3747(2) 0.0257(7) Uani d . . . 1.0 . .
H H14A 0.466342 0.605393 0.322284 0.031 Uiso calc U . R 1.0 . .
H H14B 0.663196 0.556725 0.368459 0.031 Uiso calc U . R 1.0 . .
C C15 0.5106(5) 0.6831(4) 0.4479(2) 0.0244(7) Uani d . . . 1.0 . .
H H15A 0.611534 0.789699 0.436085 0.029 Uiso calc U . R 1.0 . .
H H15B 0.569994 0.647007 0.498686 0.029 Uiso calc U . R 1.0 . .
C C16 0.2807(5) 0.7015(4) 0.46621(18) 0.0196(6) Uani d . . . 1.0 . .
C C17 0.1995(5) 0.7838(4) 0.3940(2) 0.0243(7) Uani d . . . 1.0 . .
H H17A 0.063001 0.807599 0.409432 0.036 Uiso calc U . R 1.0 . .
H H17B 0.170571 0.712187 0.343521 0.036 Uiso calc U . R 1.0 . .
H H17C 0.313366 0.883831 0.383181 0.036 Uiso calc U . R 1.0 . .
C C18 0.1164(5) 0.5336(4) 0.47121(18) 0.0191(6) Uani d . . . 1.0 . .
C C19 0.1202(5) 0.4121(4) 0.40225(19) 0.0223(6) Uani d . . . 1.0 . .
H H19A 0.061703 0.441969 0.349486 0.027 Uiso calc U . R 1.0 . .
H H19B 0.023121 0.305436 0.416057 0.027 Uiso calc U . R 1.0 . .
C C20 -0.0252(5) 0.4934(4) 0.5332(2) 0.0214(6) Uani d . . . 1.0 . .
H H20 -0.12141 0.386673 0.531601 0.026 Uiso calc U . R 1.0 . .
C C21 -0.0426(5) 0.6041(4) 0.60434(19) 0.0219(6) Uani d . . . 1.0 . .
H H21A 0.026796 0.576161 0.655251 0.026 Uiso calc U . R 1.0 . .
H H21B -0.200927 0.588857 0.614952 0.026 Uiso calc U . R 1.0 . .
C C22 0.0685(5) 0.7802(4) 0.58812(19) 0.0190(6) Uani d . . . 1.0 . .
H H22 -0.026122 0.816536 0.547153 0.023 Uiso calc U . R 1.0 . .
C C23 0.2968(5) 0.7992(4) 0.55099(19) 0.0197(6) Uani d . . . 1.0 . .
H H23 0.38132 0.752625 0.591243 0.024 Uiso calc U . R 1.0 . .
C C24 0.4297(5) 0.9772(4) 0.5454(2) 0.0242(7) Uani d . . . 1.0 . .
H H24A 0.581998 0.983624 0.529032 0.029 Uiso calc U . R 1.0 . .
H H24B 0.360903 1.023853 0.50087 0.029 Uiso calc U . R 1.0 . .
C C25 0.4426(5) 1.0783(4) 0.6273(2) 0.0228(7) Uani d . . . 1.0 . .
H H25A 0.529648 1.041866 0.670185 0.027 Uiso calc U . R 1.0 . .
H H25B 0.520269 1.192087 0.617813 0.027 Uiso calc U . R 1.0 . .
C C26 0.2117(5) 1.0650(3) 0.65960(19) 0.0192(6) Uani d . . . 1.0 . .
C C27 0.0815(5) 1.1410(4) 0.6002(2) 0.0254(7) Uani d . . . 1.0 . .
H H27A 0.163384 1.254202 0.59481 0.038 Uiso calc U . R 1.0 . .
H H27B -0.063855 1.132995 0.622766 0.038 Uiso calc U . R 1.0 . .
H H27C 0.062058 1.08434 0.545067 0.038 Uiso calc U . R 1.0 . .
C C28 0.0970(5) 0.8843(3) 0.66877(18) 0.0175(6) Uani d . . . 1.0 . .
H H28 0.195894 0.846205 0.70704 0.021 Uiso calc U . R 1.0 . .
C C29 -0.1095(5) 0.8801(4) 0.71758(19) 0.0224(6) Uani d . . . 1.0 . .
H H29A -0.15706 0.781957 0.749565 0.027 Uiso calc U . R 1.0 . .
H H29B -0.233169 0.884196 0.679554 0.027 Uiso calc U . R 1.0 . .
C C30 -0.0339(5) 1.0318(4) 0.7769(2) 0.0241(7) Uani d . . . 1.0 . .
H H30A -0.030013 1.001734 0.835681 0.029 Uiso calc U . R 1.0 . .
H H30B -0.137183 1.097143 0.77143 0.029 Uiso calc U . R 1.0 . .
C C31 0.2025(5) 1.1285(4) 0.7509(2) 0.0249(7) Uani d . . D 1.0 . .
H H31A 0.319535 1.106818 0.787612 0.03 Uiso calc U P R 0.204(7) A 2
H H31 0.30781 1.087503 0.784484 0.03 Uiso calc U P R 0.796(7) A 1
C C32 0.2547(9) 1.3072(6) 0.7779(3) 0.0237(12) Uani d U P D 0.796(7) A 1
H H32 0.128886 1.345425 0.757901 0.028 Uiso calc U P R 0.796(7) A 1
C C33 0.4679(14) 1.4113(15) 0.7407(5) 0.036(2) Uani d U P D 0.796(7) A 1
H H33A 0.451527 1.403638 0.679538 0.054 Uiso calc U P R 0.796(7) A 1
H H33B 0.592712 1.373408 0.758012 0.054 Uiso calc U P R 0.796(7) A 1
H H33C 0.495456 1.523256 0.760894 0.054 Uiso calc U P R 0.796(7) A 1
C C34 0.2713(8) 1.3269(5) 0.8736(3) 0.0280(10) Uani d U P D 0.796(7) A 1
H H34A 0.139403 1.249329 0.895565 0.034 Uiso calc U P R 0.796(7) A 1
H H34B 0.402533 1.296613 0.892968 0.034 Uiso calc U P R 0.796(7) A 1
C C35 0.2886(7) 1.4929(5) 0.9128(3) 0.0274(10) Uani d U P D 0.796(7) A 1
H H35A 0.32648 1.494148 0.973174 0.033 Uiso calc U P R 0.796(7) A 1
H H35B 0.412083 1.572693 0.887305 0.033 Uiso calc U P R 0.796(7) A 1
C C36 0.0808(7) 1.5452(5) 0.9030(3) 0.0270(10) Uani d U P D 0.796(7) A 1
H H36A -0.049076 1.455101 0.916201 0.032 Uiso calc U P R 0.796(7) A 1
H H36B 0.062381 1.569775 0.844005 0.032 Uiso calc U P R 0.796(7) A 1
C C37 0.0848(11) 1.6920(7) 0.9592(4) 0.0297(14) Uani d U P D 0.796(7) A 1
H H37 0.110356 1.666286 1.018129 0.036 Uiso calc U P R 0.796(7) A 1
C C38 0.274(2) 1.8399(9) 0.9393(12) 0.038(2) Uani d U P D 0.796(7) A 1
H H38A 0.261073 1.933421 0.972603 0.056 Uiso calc U P R 0.796(7) A 1
H H38B 0.264923 1.859385 0.879671 0.056 Uiso calc U P R 0.796(7) A 1
H H38C 0.415904 1.821606 0.952872 0.056 Uiso calc U P R 0.796(7) A 1
C C39 -0.1352(15) 1.7273(15) 0.9545(13) 0.0346(19) Uani d U P D 0.796(7) A 1
H H39A -0.166083 1.75156 0.897062 0.052 Uiso calc U P R 0.796(7) A 1
H H39B -0.129574 1.819676 0.992367 0.052 Uiso calc U P R 0.796(7) A 1
H H39C -0.252579 1.633535 0.970893 0.052 Uiso calc U P R 0.796(7) A 1
C C32A 0.230(4) 1.313(2) 0.7502(12) 0.026(4) Uani d U P D 0.204(7) A 2
H H32A 0.102114 1.329855 0.71787 0.032 Uiso calc U P R 0.204(7) A 2
C C33A 0.448(5) 1.417(5) 0.7160(18) 0.030(6) Uani d U P D 0.204(7) A 2
H H33D 0.46656 1.530582 0.731574 0.045 Uiso calc U P R 0.204(7) A 2
H H33E 0.443588 1.402167 0.654964 0.045 Uiso calc U P R 0.204(7) A 2
H H33F 0.572304 1.386133 0.739827 0.045 Uiso calc U P R 0.204(7) A 2
C C34A 0.221(3) 1.3669(17) 0.8420(11) 0.026(3) Uani d U P D 0.204(7) A 2
H H34C 0.362546 1.369659 0.870658 0.032 Uiso calc U P R 0.204(7) A 2
H H34D 0.101888 1.284702 0.868081 0.032 Uiso calc U P R 0.204(7) A 2
C C35A 0.182(3) 1.5304(16) 0.8585(9) 0.027(3) Uani d U P D 0.204(7) A 2
H H35C 0.304637 1.615575 0.836274 0.033 Uiso calc U P R 0.204(7) A 2
H H35D 0.042536 1.531344 0.829031 0.033 Uiso calc U P R 0.204(7) A 2
C C36A 0.166(3) 1.5647(18) 0.9522(9) 0.028(3) Uani d U P D 0.204(7) A 2
H H36C 0.050294 1.473976 0.974091 0.034 Uiso calc U P R 0.204(7) A 2
H H36D 0.308456 1.568035 0.980152 0.034 Uiso calc U P R 0.204(7) A 2
C C37A 0.113(5) 1.718(3) 0.9766(18) 0.030(4) Uani d U P D 0.204(7) A 2
H H37A 0.133129 1.733017 1.038823 0.036 Uiso calc U P R 0.204(7) A 2
C C38A 0.271(8) 1.868(3) 0.941(4) 0.034(7) Uani d U P D 0.204(7) A 2
H H38D 0.218103 1.881864 0.884932 0.051 Uiso calc U P R 0.204(7) A 2
H H38E 0.419459 1.854314 0.938447 0.051 Uiso calc U P R 0.204(7) A 2
H H38F 0.276989 1.961984 0.977575 0.051 Uiso calc U P R 0.204(7) A 2
C C39A -0.125(6) 1.708(6) 0.956(6) 0.036(7) Uani d U P D 0.204(7) A 2
H H39D -0.150868 1.698417 0.895307 0.054 Uiso calc U P R 0.204(7) A 2
H H39E -0.156249 1.804449 0.978828 0.054 Uiso calc U P R 0.204(7) A 2
H H39F -0.222443 1.613135 0.981031 0.054 Uiso calc U P R 0.204(7) A 2
N N1 0.8343(4) -0.3622(3) 0.16843(16) 0.0219(6) Uani d . . . 1.0 . .
N N2 0.7088(4) -0.4889(3) 0.13330(17) 0.0240(6) Uani d . . . 1.0 . .
N N3 1.0080(5) -0.8476(3) 0.06636(18) 0.0300(6) Uani d . . . 1.0 . .
O O1 0.4516(4) 0.1237(3) 0.24264(13) 0.0240(5) Uani d . . . 1.0 . .
O O2 0.5977(4) 0.1936(3) 0.37514(14) 0.0263(5) Uani d . . . 1.0 . .
O O3 0.3417(4) 0.2939(3) 0.31680(14) 0.0262(5) Uani d . . . 1.0 . .

loop_
_atom_site_aniso_label
_atom_site_aniso_U_11
_atom_site_aniso_U_22
_atom_site_aniso_U_33
_atom_site_aniso_U_12
_atom_site_aniso_U_13
_atom_site_aniso_U_23
C1 0.0313(16) 0.0229(16) 0.0185(15) 0.0078(13) -0.0021(12) -0.0026(12)
C2 0.0306(17) 0.0286(17) 0.0251(17) 0.0125(14) 0.0014(13) -0.0002(13)
C3 0.0383(18) 0.0240(17) 0.0269(18) 0.0080(14) 0.0023(14) -0.0069(14)
C4 0.0342(17) 0.0245(17) 0.0238(17) 0.0081(14) 0.0007(13) -0.0031(13)
C5 0.0265(15) 0.0201(15) 0.0200(15) 0.0070(12) 0.0040(12) -0.0012(12)
C6 0.0230(15) 0.0231(16) 0.0173(15) 0.0073(12) 0.0016(12) -0.0002(12)
C7 0.0240(15) 0.0243(15) 0.0175(14) 0.0063(12) -0.0017(12) -0.0061(12)
C8 0.0223(15) 0.0267(16) 0.0200(15) 0.0084(12) -0.0021(12) -0.0049(12)
C9 0.0250(15) 0.0217(15) 0.0173(15) 0.0096(12) 0.0029(12) -0.0015(12)
C10 0.0239(15) 0.0232(16) 0.0178(15) 0.0056(12) -0.0027(12) -0.0040(12)
C11 0.0218(14) 0.0226(15) 0.0191(15) 0.0070(12) -0.0016(12) -0.0028(12)
C12 0.0230(14) 0.0195(14) 0.0191(15) 0.0047(12) 0.0019(12) -0.0024(12)
C13 0.0292(16) 0.0256(16) 0.0172(14) 0.0134(13) -0.0023(12) -0.0064(12)
C14 0.0233(16) 0.0322(17) 0.0229(16) 0.0108(13) 0.0020(12) -0.0058(14)
C15 0.0215(15) 0.0268(16) 0.0238(16) 0.0067(12) -0.0022(12) -0.0060(13)
C16 0.0217(14) 0.0219(15) 0.0157(14) 0.0076(12) -0.0008(11) -0.0019(12)
C17 0.0314(16) 0.0245(15) 0.0176(15) 0.0096(13) -0.0011(12) -0.0018(12)
C18 0.0215(14) 0.0207(14) 0.0158(14) 0.0082(11) -0.0047(11) -0.0029(11)
C19 0.0242(15) 0.0227(15) 0.0203(15) 0.0083(12) -0.0012(12) -0.0048(12)
C20 0.0238(14) 0.0182(14) 0.0218(15) 0.0059(12) -0.0017(12) 0.0008(11)
C21 0.0273(15) 0.0184(15) 0.0194(15) 0.0057(12) 0.0021(12) 0.0003(12)
C22 0.0193(14) 0.0186(14) 0.0184(15) 0.0053(11) -0.0019(11) -0.0021(12)
C23 0.0214(14) 0.0213(15) 0.0175(14) 0.0085(12) -0.0010(11) -0.0021(11)
C24 0.0223(15) 0.0232(16) 0.0246(17) 0.0035(12) 0.0033(12) -0.0036(13)
C25 0.0195(14) 0.0233(15) 0.0243(16) 0.0051(12) 0.0008(12) -0.0043(13)
C26 0.0193(14) 0.0170(14) 0.0217(15) 0.0067(11) -0.0016(11) -0.0022(12)
C27 0.0250(15) 0.0224(15) 0.0298(17) 0.0085(12) -0.0006(13) 0.0048(13)
C28 0.0189(14) 0.0184(14) 0.0160(14) 0.0071(11) 0.0002(11) -0.0014(11)
C29 0.0265(15) 0.0211(15) 0.0204(15) 0.0082(12) 0.0051(12) -0.0009(12)
C30 0.0234(15) 0.0229(16) 0.0256(16) 0.0068(12) 0.0044(12) -0.0041(13)
C31 0.0237(15) 0.0227(15) 0.0282(17) 0.0073(12) 0.0023(13) -0.0050(13)
C32 0.026(2) 0.022(2) 0.021(3) 0.0046(16) 0.000(2) -0.0063(18)
C33 0.038(3) 0.028(3) 0.035(4) -0.001(2) 0.007(3) -0.013(4)
C34 0.041(2) 0.024(2) 0.020(2) 0.0126(18) -0.0042(18) -0.0048(17)
C35 0.035(2) 0.026(2) 0.021(2) 0.0089(16) -0.0013(16) -0.0064(16)
C36 0.030(2) 0.027(2) 0.021(2) 0.0058(16) -0.0009(18) -0.0073(16)
C37 0.038(3) 0.025(2) 0.026(3) 0.009(2) -0.001(2) -0.0030(19)
C38 0.048(4) 0.020(3) 0.046(4) 0.012(3) -0.002(3) 0.002(3)
C39 0.045(3) 0.038(4) 0.027(4) 0.022(3) 0.004(3) 0.005(3)
C32A 0.030(6) 0.026(5) 0.020(6) 0.005(5) 0.005(6) -0.008(5)
C33A 0.030(9) 0.017(8) 0.032(12) -0.006(7) 0.007(9) -0.015(10)
C34A 0.031(5) 0.024(5) 0.022(5) 0.005(4) 0.003(5) 0.000(4)
C35A 0.031(5) 0.021(5) 0.030(5) 0.008(4) 0.005(5) -0.005(4)
C36A 0.030(5) 0.026(5) 0.027(5) 0.007(4) 0.001(5) -0.009(4)
C37A 0.034(6) 0.028(6) 0.029(7) 0.012(5) 0.000(5) -0.006(5)
C38A 0.034(10) 0.036(10) 0.030(11) 0.010(9) -0.001(9) -0.002(11)
C39A 0.042(9) 0.039(12) 0.029(12) 0.016(8) 0.001(10) 0.009(11)
N1 0.0269(13) 0.0207(13) 0.0183(12) 0.0078(11) -0.0003(10) -0.0035(10)
N2 0.0306(14) 0.0213(14) 0.0203(13) 0.0085(11) 0.0004(11) -0.0024(11)
N3 0.0390(16) 0.0258(14) 0.0288(15) 0.0150(12) 0.0057(12) 0.0001(12)
O1 0.0300(11) 0.0274(12) 0.0176(11) 0.0146(9) -0.0027(9) -0.0072(9)
O2 0.0312(11) 0.0316(12) 0.0189(11) 0.0150(10) -0.0041(9) -0.0053(9)
O3 0.0339(12) 0.0323(12) 0.0176(11) 0.0197(10) -0.0039(9) -0.0108(9)

loop_
_atom_type_symbol
_atom_type_description
_atom_type_scat_dispersion_real
_atom_type_scat_dispersion_imag
_atom_type_scat_source
C C 0.0181 0.0091 'International Tables Vol C Tables 4.2.6.8 and 6.1.1.4'
H H 0.0000 0.0000 'International Tables Vol C Tables 4.2.6.8 and 6.1.1.4'
N N 0.0311 0.0180 'International Tables Vol C Tables 4.2.6.8 and 6.1.1.4'
O O 0.0492 0.0322 'International Tables Vol C Tables 4.2.6.8 and 6.1.1.4'

loop_
_geom_angle_atom_site_label_1
_geom_angle_atom_site_label_2
_geom_angle_atom_site_label_3
_geom_angle
C2 C1 C5 118.3(3)
C2 C1 H1 120.9
C5 C1 H1 120.9
N3 C2 C1 124.2(3)
N3 C2 H2 117.9
C1 C2 H2 117.9
N3 C3 C4 124.5(3)
N3 C3 H3 117.8
C4 C3 H3 117.8
C3 C4 C5 118.3(3)
C3 C4 H4 120.8
C5 C4 H4 120.8
C4 C5 C1 118.6(3)
C4 C5 N2 116.8(3)
C1 C5 N2 124.6(3)
C11 C6 C7 119.3(3)
C11 C6 N1 116.3(3)
C7 C6 N1 124.4(3)
C8 C7 C6 119.8(3)
C8 C7 H7 120.1
C6 C7 H7 120.1
C7 C8 C9 119.8(3)
C7 C8 H8 120.1
C9 C8 H8 120.1
C8 C9 C10 121.3(3)
C8 C9 O1 114.3(3)
C10 C9 O1 124.3(3)
C11 C10 C9 118.2(3)
C11 C10 H10 120.9
C9 C10 H10 120.9
C10 C11 C6 121.5(3)
C10 C11 H11 119.3
C6 C11 H11 119.3
O2 C12 O3 127.2(3)
O2 C12 O1 126.6(3)
O3 C12 O1 106.2(2)
O3 C13 C14 109.5(2)
O3 C13 C19 106.5(2)
C14 C13 C19 111.2(3)
O3 C13 H13 109.8
C14 C13 H13 109.8
C19 C13 H13 109.8
C13 C14 C15 109.7(3)
C13 C14 H14A 109.7
C15 C14 H14A 109.7
C13 C14 H14B 109.7
C15 C14 H14B 109.7
H14A C14 H14B 108.2
C14 C15 C16 114.5(2)
C14 C15 H15A 108.6
C16 C15 H15A 108.6
C14 C15 H15B 108.6
C16 C15 H15B 108.6
H15A C15 H15B 107.6
C18 C16 C17 107.6(2)
C18 C16 C15 108.5(2)
C17 C16 C15 110.1(3)
C18 C16 C23 110.3(2)
C17 C16 C23 111.6(3)
C15 C16 C23 108.7(2)
C16 C17 H17A 109.5
C16 C17 H17B 109.5
H17A C17 H17B 109.5
C16 C17 H17C 109.5
H17A C17 H17C 109.5
H17B C17 H17C 109.5
C20 C18 C19 120.3(3)
C20 C18 C16 123.0(3)
C19 C18 C16 116.7(3)
C18 C19 C13 111.2(2)
C18 C19 H19A 109.4
C13 C19 H19A 109.4
C18 C19 H19B 109.4
C13 C19 H19B 109.4
H19A C19 H19B 108.0
C18 C20 C21 124.6(3)
C18 C20 H20 117.7
C21 C20 H20 117.7
C20 C21 C22 112.8(2)
C20 C21 H21A 109.0
C22 C21 H21A 109.0
C20 C21 H21B 109.0
C22 C21 H21B 109.0
H21A C21 H21B 107.8
C28 C22 C21 110.8(2)
C28 C22 C23 109.4(2)
C21 C22 C23 109.8(3)
C28 C22 H22 109.0
C21 C22 H22 109.0
C23 C22 H22 109.0
C22 C23 C24 111.7(3)
C22 C23 C16 112.5(2)
C24 C23 C16 112.5(2)
C22 C23 H23 106.5
C24 C23 H23 106.5
C16 C23 H23 106.5
C25 C24 C23 113.9(3)
C25 C24 H24A 108.8
C23 C24 H24A 108.8
C25 C24 H24B 108.8
C23 C24 H24B 108.8
H24A C24 H24B 107.7
C26 C25 C24 111.6(2)
C26 C25 H25A 109.3
C24 C25 H25A 109.3
C26 C25 H25B 109.3
C24 C25 H25B 109.3
H25A C25 H25B 108.0
C25 C26 C27 111.1(3)
C25 C26 C28 106.3(2)
C27 C26 C28 112.6(2)
C25 C26 C31 116.4(2)
C27 C26 C31 110.2(3)
C28 C26 C31 99.8(2)
C26 C27 H27A 109.5
C26 C27 H27B 109.5
H27A C27 H27B 109.5
C26 C27 H27C 109.5
H27A C27 H27C 109.5
H27B C27 H27C 109.5
C22 C28 C29 118.1(2)
C22 C28 C26 115.0(2)
C29 C28 C26 104.2(2)
C22 C28 H28 106.2
C29 C28 H28 106.2
C26 C28 H28 106.2
C28 C29 C30 103.7(2)
C28 C29 H29A 111.0
C30 C29 H29A 111.0
C28 C29 H29B 111.0
C30 C29 H29B 111.0
H29A C29 H29B 109.0
C29 C30 C31 106.9(3)
C29 C30 H30A 110.3
C31 C30 H30A 110.3
C29 C30 H30B 110.3
C31 C30 H30B 110.3
H30A C30 H30B 108.6
C32 C31 C26 124.0(3)
C32 C31 C30 111.1(3)
C26 C31 C30 103.1(2)
C26 C31 C32A 108.2(7)
C30 C31 C32A 111.6(9)
C26 C31 H31A 111.2
C30 C31 H31A 111.2
C32A C31 H31A 111.2
C32 C31 H31 105.8
C26 C31 H31 105.8
C30 C31 H31 105.8
C34 C32 C31 109.4(4)
C34 C32 C33 110.2(4)
C31 C32 C33 112.8(6)
C34 C32 H32 108.1
C31 C32 H32 108.1
C33 C32 H32 108.1
C32 C33 H33A 109.5
C32 C33 H33B 109.5
H33A C33 H33B 109.5
C32 C33 H33C 109.5
H33A C33 H33C 109.5
H33B C33 H33C 109.5
C35 C34 C32 117.1(4)
C35 C34 H34A 108.0
C32 C34 H34A 108.0
C35 C34 H34B 108.0
C32 C34 H34B 108.0
H34A C34 H34B 107.3
C36 C35 C34 115.0(3)
C36 C35 H35A 108.5
C34 C35 H35A 108.5
C36 C35 H35B 108.5
C34 C35 H35B 108.5
H35A C35 H35B 107.5
C35 C36 C37 113.4(4)
C35 C36 H36A 108.9
C37 C36 H36A 108.9
C35 C36 H36B 108.9
C37 C36 H36B 108.9
H36A C36 H36B 107.7
C39 C37 C36 111.2(6)
C39 C37 C38 110.7(5)
C36 C37 C38 112.2(6)
C39 C37 H37 107.5
C36 C37 H37 107.5
C38 C37 H37 107.5
C37 C38 H38A 109.5
C37 C38 H38B 109.5
H38A C38 H38B 109.5
C37 C38 H38C 109.5
H38A C38 H38C 109.5
H38B C38 H38C 109.5
C37 C39 H39A 109.5
C37 C39 H39B 109.5
H39A C39 H39B 109.5
C37 C39 H39C 109.5
H39A C39 H39C 109.5
H39B C39 H39C 109.5
C34A C32A C33A 107.8(14)
C34A C32A C31 105.2(12)
C33A C32A C31 116.(2)
C34A C32A H32A 109.3
C33A C32A H32A 109.3
C31 C32A H32A 109.3
C32A C33A H33D 109.5
C32A C33A H33E 109.5
H33D C33A H33E 109.5
C32A C33A H33F 109.5
H33D C33A H33F 109.5
H33E C33A H33F 109.5
C32A C34A C35A 116.5(14)
C32A C34A H34C 108.2
C35A C34A H34C 108.2
C32A C34A H34D 108.2
C35A C34A H34D 108.2
H34C C34A H34D 107.3
C36A C35A C34A 110.7(12)
C36A C35A H35C 109.5
C34A C35A H35C 109.5
C36A C35A H35D 109.5
C34A C35A H35D 109.5
H35C C35A H35D 108.1
C37A C36A C35A 115.9(14)
C37A C36A H36C 108.3
C35A C36A H36C 108.3
C37A C36A H36D 108.3
C35A C36A H36D 108.3
H36C C36A H36D 107.4
C39A C37A C36A 112.2(18)
C39A C37A C38A 111.2(18)
C36A C37A C38A 113.6(17)
C39A C37A H37A 106.4
C36A C37A H37A 106.4
C38A C37A H37A 106.4
C37A C38A H38D 109.5
C37A C38A H38E 109.5
H38D C38A H38E 109.5
C37A C38A H38F 109.5
H38D C38A H38F 109.5
H38E C38A H38F 109.5
C37A C39A H39D 109.5
C37A C39A H39E 109.5
H39D C39A H39E 109.5
C37A C39A H39F 109.5
H39D C39A H39F 109.5
H39E C39A H39F 109.5
N2 N1 C6 114.4(2)
N1 N2 C5 113.8(3)
C3 N3 C2 116.1(3)
C12 O1 C9 120.7(2)
C12 O3 C13 116.2(2)

loop_
_geom_bond_atom_site_label_1
_geom_bond_atom_site_label_2
_geom_bond_distance
C1 C2 1.377(5)
C1 C5 1.395(5)
C1 H1 0.95
C2 N3 1.347(4)
C2 H2 0.95
C3 N3 1.335(5)
C3 C4 1.382(5)
C3 H3 0.95
C4 C5 1.386(4)
C4 H4 0.95
C5 N2 1.427(4)
C6 C11 1.391(4)
C6 C7 1.400(4)
C6 N1 1.416(4)
C7 C8 1.375(5)
C7 H7 0.95
C8 C9 1.391(4)
C8 H8 0.95
C9 C10 1.392(4)
C9 O1 1.395(4)
C10 C11 1.377(5)
C10 H10 0.95
C11 H11 0.95
C12 O2 1.195(4)
C12 O3 1.325(4)
C12 O1 1.355(4)
C13 O3 1.462(4)
C13 C14 1.514(5)
C13 C19 1.521(4)
C13 H13 1.0
C14 C15 1.526(5)
C14 H14A 0.99
C14 H14B 0.99
C15 C16 1.542(4)
C15 H15A 0.99
C15 H15B 0.99
C16 C18 1.534(4)
C16 C17 1.542(4)
C16 C23 1.557(4)
C17 H17A 0.98
C17 H17B 0.98
C17 H17C 0.98
C18 C20 1.340(5)
C18 C19 1.504(4)
C19 H19A 0.99
C19 H19B 0.99
C20 C21 1.490(4)
C20 H20 0.95
C21 C22 1.527(4)
C21 H21A 0.99
C21 H21B 0.99
C22 C28 1.523(4)
C22 C23 1.541(4)
C22 H22 1.0
C23 C24 1.542(4)
C23 H23 1.0
C24 C25 1.536(4)
C24 H24A 0.99
C24 H24B 0.99
C25 C26 1.534(4)
C25 H25A 0.99
C25 H25B 0.99
C26 C27 1.538(4)
C26 C28 1.545(4)
C26 C31 1.550(4)
C27 H27A 0.98
C27 H27B 0.98
C27 H27C 0.98
C28 C29 1.529(4)
C28 H28 1.0
C29 C30 1.544(4)
C29 H29A 0.99
C29 H29B 0.99
C30 C31 1.561(4)
C30 H30A 0.99
C30 H30B 0.99
C31 C32 1.537(6)
C31 C32A 1.568(18)
C31 H31A 1.0
C31 H31 1.0
C32 C34 1.532(7)
C32 C33 1.537(7)
C32 H32 1.0
C33 H33A 0.98
C33 H33B 0.98
C33 H33C 0.98
C34 C35 1.527(6)
C34 H34A 0.99
C34 H34B 0.99
C35 C36 1.520(6)
C35 H35A 0.99
C35 H35B 0.99
C36 C37 1.527(7)
C36 H36A 0.99
C36 H36B 0.99
C37 C39 1.512(7)
C37 C38 1.530(8)
C37 H37 1.0
C38 H38A 0.98
C38 H38B 0.98
C38 H38C 0.98
C39 H39A 0.98
C39 H39B 0.98
C39 H39C 0.98
C32A C34A 1.531(14)
C32A C33A 1.540(13)
C32A H32A 1.0
C33A H33D 0.98
C33A H33E 0.98
C33A H33F 0.98
C34A C35A 1.533(14)
C34A H34C 0.99
C34A H34D 0.99
C35A C36A 1.528(13)
C35A H35C 0.99
C35A H35D 0.99
C36A C37A 1.513(14)
C36A H36C 0.99
C36A H36D 0.99
C37A C39A 1.508(14)
C37A C38A 1.528(14)
C37A H37A 1.0
C38A H38D 0.98
C38A H38E 0.98
C38A H38F 0.98
C39A H39D 0.98
C39A H39E 0.98
C39A H39F 0.98
N1 N2 1.257(4)
